data_7710984
loop_
_publ_author_name
'Zhilin, Egor'
'Ananyev, Ivan V.'
'Pivkina, Alla N.'
'Fershtat, Leonid'

_publ_section_title
;
 Renaissance of Dinitroazetidine: Novel Hybrid Energetic Boosters and
 Oxidizers
;
_journal_name_full 'Dalton Transactions'
_journal_paper_doi 10.1039/D2DT02445D
_journal_year 2022
_chemical_formula_moiety 'C5 H6 N6 O10'
_chemical_formula_sum 'C5 H6 N6 O10'
_chemical_formula_weight 310.16
_space_group_crystal_system monoclinic
_space_group_IT_number 7
_space_group_name_Hall 'P -2yac'
_space_group_name_H-M_alt 'P 1 n 1'
_atom_sites_solution_hydrogens geom
_audit_creation_method SHELXL-2014/6
_audit_update_record
;
2022-06-17 deposited with the CCDC.	2022-08-16 downloaded from the CCDC.
;
_cell_angle_alpha 90
_cell_angle_beta 101.7793(16)
_cell_angle_gamma 90
_cell_formula_units_Z 2
_cell_length_a 8.5418(5)
_cell_length_b 7.1633(4)
_cell_length_c 9.5501(5)
_cell_measurement_reflns_used 220
_cell_measurement_temperature 140(2)
_cell_measurement_theta_max 25
_cell_measurement_theta_min 3
_cell_volume 572.04(6)
_computing_cell_refinement 'Bruker SAINT'
_computing_data_collection 'Bruker APEX II'
_computing_data_reduction 'Bruker SAINT'
_computing_molecular_graphics 'Bruker SHELXTL'
_computing_publication_material 'Bruker SHELXTL'
_computing_structure_refinement 'SHELXL-97 (Sheldrick, 1997)'
_computing_structure_solution 'SHELXS-97 (Sheldrick, 1997)'
_diffrn_ambient_temperature 140(2)
_diffrn_measured_fraction_theta_full 0.997
_diffrn_measured_fraction_theta_max 0.996
_diffrn_measurement_device_type 'Bruker APEX II CCD area detector''
_diffrn_measurement_method 'omega scans'
_diffrn_radiation_type MoK\a
_diffrn_radiation_wavelength 0.71073
_diffrn_reflns_av_R_equivalents 0.0348
_diffrn_reflns_av_unetI/netI 0.0452
_diffrn_reflns_Laue_measured_fraction_full 0.997
_diffrn_reflns_Laue_measured_fraction_max 0.996
_diffrn_reflns_limit_h_max 12
_diffrn_reflns_limit_h_min -12
_diffrn_reflns_limit_k_max 10
_diffrn_reflns_limit_k_min -10
_diffrn_reflns_limit_l_max 13
_diffrn_reflns_limit_l_min -13
_diffrn_reflns_number 9582
_diffrn_reflns_point_group_measured_fraction_full 0.996
_diffrn_reflns_point_group_measured_fraction_max 0.992
_diffrn_reflns_theta_full 25.242
_diffrn_reflns_theta_max 30.045
_diffrn_reflns_theta_min 2.844
_exptl_absorpt_coefficient_mu 0.176
_exptl_absorpt_correction_T_max 0.992
_exptl_absorpt_correction_T_min 0.962
_exptl_absorpt_correction_type multi-scan
_exptl_absorpt_process_details SADABS
_exptl_crystal_colour colorless
_exptl_crystal_density_diffrn 1.801
_exptl_crystal_description prism
_exptl_crystal_F_000 316
_exptl_crystal_size_max 0.125
_exptl_crystal_size_mid 0.101
_exptl_crystal_size_min 0.096
_refine_diff_density_max 0.203
_refine_diff_density_min -0.235
_refine_diff_density_rms 0.047
_refine_ls_abs_structure_details
;
 Flack x determined using 1126 quotients [(I+)-(I-)]/[(I+)+(I-)]
 (Parsons, Flack and Wagner, Acta Cryst. B69 (2013) 249-259).
;
_refine_ls_abs_structure_Flack 0.4(6)
_refine_ls_extinction_method none
_refine_ls_goodness_of_fit_ref 0.986
_refine_ls_hydrogen_treatment constr
_refine_ls_matrix_type full
_refine_ls_number_parameters 190
_refine_ls_number_reflns 3312
_refine_ls_number_restraints 2
_refine_ls_restrained_S_all 0.986
_refine_ls_R_factor_all 0.0530
_refine_ls_R_factor_gt 0.0352
_refine_ls_shift/su_max 0.000
_refine_ls_shift/su_mean 0.000
_refine_ls_structure_factor_coef Fsqd
_refine_ls_weighting_details 'w=1/[\s^2^(Fo^2^)+(0.0425P)^2^] where P=(Fo^2^+2Fc^2^)/3'
_refine_ls_weighting_scheme calc
_refine_ls_wR_factor_gt 0.0741
_refine_ls_wR_factor_ref 0.0799
_reflns_Friedel_coverage 0.987
_reflns_Friedel_fraction_full 0.995
_reflns_Friedel_fraction_max 0.989
_reflns_number_gt 2632
_reflns_number_total 3312
_reflns_threshold_expression I>2\s(I)
_cod_data_source_file d2dt02445d2.cif
_cod_data_source_block a_CCDC1
_cod_original_sg_symbol_H-M 'P n'
_cod_database_code 7710984
_shelx_space_group_comment
;
The symmetry employed for this shelxl refinement is uniquely defined
by the following loop, which should always be used as a source of
symmetry information in preference to the above space-group names.
They are only intended as comments.
;
_shelx_estimated_absorpt_t_min 0.978
_shelx_estimated_absorpt_t_max 0.983
_shelxl_version_number 2014/6

loop_
_space_group_symop_operation_xyz
'x, y, z'
'x+1/2, -y, z+1/2'

loop_
_atom_site_label
_atom_site_type_symbol
_atom_site_fract_x
_atom_site_fract_y
_atom_site_fract_z
_atom_site_U_iso_or_equiv
_atom_site_adp_type
_atom_site_occupancy
_atom_site_site_symmetry_order
_atom_site_calc_flag
_atom_site_refinement_flags_posn
_atom_site_refinement_flags_adp
_atom_site_refinement_flags_occupancy
_atom_site_disorder_assembly
_atom_site_disorder_group
O10 O 0.0447(2) 0.1754(3) 0.5505(3) 0.0488(6) Uani 1 1 d . . . . .
O9 O 0.2030(2) 0.4014(3) 0.5220(2) 0.0381(5) Uani 1 1 d . . . . .
O8 O 0.3720(2) 0.0076(3) 0.2857(2) 0.0308(4) Uani 1 1 d . . . . .
O7 O 0.1642(2) 0.1898(3) 0.25749(18) 0.0306(4) Uani 1 1 d . . . . .
O6 O 0.2876(2) -0.1361(3) 0.6525(2) 0.0422(6) Uani 1 1 d . . . . .
O5 O 0.1520(3) -0.1821(3) 0.4365(2) 0.0436(5) Uani 1 1 d . . . . .
O4 O 0.6798(3) 0.7832(3) 0.4221(2) 0.0426(5) Uani 1 1 d . . . . .
O3 O 0.8226(3) 0.5822(3) 0.3315(2) 0.0448(6) Uani 1 1 d . . . . .
O2 O 0.8567(2) 0.3982(3) 0.74745(19) 0.0363(5) Uani 1 1 d . . . . .
O1 O 0.9545(2) 0.6277(3) 0.6436(2) 0.0328(5) Uani 1 1 d . . . . .
N1 N 0.5188(2) 0.3005(3) 0.4914(2) 0.0181(4) Uani 1 1 d . . . . .
N6 N 0.1671(2) 0.2386(3) 0.5236(2) 0.0260(5) Uani 1 1 d . . . . .
N5 N 0.2736(2) 0.1004(3) 0.3290(2) 0.0200(4) Uani 1 1 d . . . . .
N4 N 0.2371(3) -0.0910(3) 0.5290(2) 0.0269(5) Uani 1 1 d . . . . .
N3 N 0.7411(3) 0.6309(3) 0.4164(2) 0.0287(5) Uani 1 1 d . . . . .
N2 N 0.8560(2) 0.5077(3) 0.6486(2) 0.0215(4) Uani 1 1 d . . . . .
C4 C 0.4597(3) 0.1475(3) 0.5645(2) 0.0190(5) Uani 1 1 d . . . . .
H4B H 0.4619 0.1826 0.6652 0.023 Uiso 1 1 calc R U . . .
H4A H 0.5291 0.0369 0.5643 0.023 Uiso 1 1 calc R U . . .
C5 C 0.2896(3) 0.1005(3) 0.4900(2) 0.0182(5) Uani 1 1 d . . . . .
C1 C 0.6859(3) 0.2858(4) 0.4688(3) 0.0215(5) Uani 1 1 d . . . . .
H1B H 0.6932 0.2704 0.3673 0.026 Uiso 1 1 calc R U . . .
H1A H 0.7511 0.1908 0.5297 0.026 Uiso 1 1 calc R U . . .
C2 C 0.7163(3) 0.4859(3) 0.5244(2) 0.0186(5) Uani 1 1 d . . . . .
C3 C 0.5514(3) 0.4834(3) 0.5649(3) 0.0216(5) Uani 1 1 d . . . . .
H3B H 0.5561 0.4775 0.6693 0.026 Uiso 1 1 calc R U . . .
H3A H 0.4795 0.5848 0.5203 0.026 Uiso 1 1 calc R U . . .

loop_
_atom_site_aniso_label
_atom_site_aniso_U_11
_atom_site_aniso_U_22
_atom_site_aniso_U_33
_atom_site_aniso_U_23
_atom_site_aniso_U_13
_atom_site_aniso_U_12
O10 0.0232(10) 0.0548(15) 0.0753(17) 0.0041(12) 0.0260(11) 0.0035(10)
O9 0.0301(11) 0.0279(11) 0.0580(13) -0.0082(10) 0.0134(10) 0.0084(9)
O8 0.0422(11) 0.0262(9) 0.0278(9) -0.0057(7) 0.0160(8) 0.0014(8)
O7 0.0308(9) 0.0321(10) 0.0237(9) 0.0071(7) -0.0067(8) -0.0030(8)
O6 0.0406(12) 0.0492(13) 0.0354(12) 0.0236(10) 0.0042(10) -0.0081(10)
O5 0.0531(13) 0.0342(12) 0.0425(12) 0.0008(10) 0.0071(10) -0.0221(11)
O4 0.0482(12) 0.0334(11) 0.0445(12) 0.0127(10) 0.0054(10) 0.0015(10)
O3 0.0573(14) 0.0537(14) 0.0296(11) -0.0055(10) 0.0234(10) -0.0187(12)
O2 0.0503(13) 0.0290(10) 0.0242(10) 0.0018(8) -0.0050(9) 0.0043(9)
O1 0.0196(9) 0.0444(13) 0.0343(10) -0.0137(9) 0.0053(8) -0.0103(8)
N1 0.0150(9) 0.0190(10) 0.0205(9) -0.0028(7) 0.0045(7) -0.0003(8)
N6 0.0182(10) 0.0339(12) 0.0264(11) -0.0011(9) 0.0056(8) 0.0048(9)
N5 0.0241(10) 0.0166(10) 0.0180(9) -0.0010(7) 0.0016(8) -0.0056(8)
N4 0.0246(11) 0.0263(11) 0.0314(11) 0.0081(10) 0.0092(9) -0.0039(9)
N3 0.0297(11) 0.0354(13) 0.0195(10) 0.0012(9) 0.0015(9) -0.0098(10)
N2 0.0200(9) 0.0251(10) 0.0184(9) -0.0052(8) 0.0015(7) 0.0022(8)
C4 0.0160(10) 0.0221(11) 0.0177(11) 0.0028(9) 0.0008(9) 0.0012(9)
C5 0.0173(10) 0.0200(12) 0.0180(11) 0.0020(9) 0.0052(9) 0.0011(9)
C1 0.0171(11) 0.0268(13) 0.0222(12) -0.0072(9) 0.0075(9) -0.0041(9)
C2 0.0159(10) 0.0235(12) 0.0157(10) -0.0018(9) 0.0014(8) -0.0023(9)
C3 0.0185(11) 0.0212(12) 0.0254(12) -0.0050(9) 0.0054(9) -0.0005(10)

loop_
_atom_type_symbol
_atom_type_description
_atom_type_scat_dispersion_real
_atom_type_scat_dispersion_imag
_atom_type_scat_source
C C 0.0033 0.0016 'International Tables Vol C Tables 4.2.6.8 and 6.1.1.4'
H H 0.0000 0.0000 'International Tables Vol C Tables 4.2.6.8 and 6.1.1.4'
N N 0.0061 0.0033 'International Tables Vol C Tables 4.2.6.8 and 6.1.1.4'
O O 0.0106 0.0060 'International Tables Vol C Tables 4.2.6.8 and 6.1.1.4'

loop_
_geom_angle_atom_site_label_1
_geom_angle_atom_site_label_2
_geom_angle_atom_site_label_3
_geom_angle
_geom_angle_site_symmetry_1
_geom_angle_site_symmetry_3
_geom_angle_publ_flag
C4 N1 C3 119.38(19) . . ?
C4 N1 C1 117.14(19) . . ?
C3 N1 C1 92.20(17) . . ?
O9 N6 O10 126.5(2) . . ?
O9 N6 C5 116.0(2) . . ?
O10 N6 C5 117.5(2) . . ?
O8 N5 O7 127.2(2) . . ?
O8 N5 C5 115.0(2) . . ?
O7 N5 C5 117.9(2) . . ?
O5 N4 O6 127.3(2) . . ?
O5 N4 C5 118.2(2) . . ?
O6 N4 C5 114.6(2) . . ?
O4 N3 O3 126.5(2) . . ?
O4 N3 C2 117.7(2) . . ?
O3 N3 C2 115.8(2) . . ?
O1 N2 O2 126.2(2) . . ?
O1 N2 C2 119.2(2) . . ?
O2 N2 C2 114.6(2) . . ?
N1 C4 C5 109.70(18) . . ?
N1 C4 H4B 109.7 . . ?
C5 C4 H4B 109.7 . . ?
N1 C4 H4A 109.7 . . ?
C5 C4 H4A 109.7 . . ?
H4B C4 H4A 108.2 . . ?
N4 C5 N5 106.22(18) . . ?
N4 C5 C4 112.88(19) . . ?
N5 C5 C4 110.78(18) . . ?
N4 C5 N6 106.69(18) . . ?
N5 C5 N6 106.87(18) . . ?
C4 C5 N6 112.98(19) . . ?
N1 C1 C2 89.02(17) . . ?
N1 C1 H1B 113.8 . . ?
C2 C1 H1B 113.8 . . ?
N1 C1 H1A 113.8 . . ?
C2 C1 H1A 113.8 . . ?
H1B C1 H1A 111.0 . . ?
N2 C2 N3 105.47(18) . . ?
N2 C2 C1 114.87(19) . . ?
N3 C2 C1 116.4(2) . . ?
N2 C2 C3 115.00(18) . . ?
N3 C2 C3 116.4(2) . . ?
C1 C2 C3 88.70(17) . . ?
N1 C3 C2 89.09(17) . . ?
N1 C3 H3B 113.8 . . ?
C2 C3 H3B 113.8 . . ?
N1 C3 H3A 113.8 . . ?
C2 C3 H3A 113.8 . . ?
H3B C3 H3A 111.0 . . ?

loop_
_geom_bond_atom_site_label_1
_geom_bond_atom_site_label_2
_geom_bond_distance
_geom_bond_site_symmetry_2
_geom_bond_publ_flag
O10 N6 1.215(3) . ?
O9 N6 1.206(3) . ?
O8 N5 1.209(3) . ?
O7 N5 1.220(3) . ?
O6 N4 1.214(3) . ?
O5 N4 1.214(3) . ?
O4 N3 1.216(3) . ?
O3 N3 1.223(3) . ?
O2 N2 1.227(3) . ?
O1 N2 1.211(3) . ?
N1 C4 1.445(3) . ?
N1 C3 1.485(3) . ?
N1 C1 1.490(3) . ?
N6 C5 1.521(3) . ?
N5 C5 1.516(3) . ?
N4 C5 1.513(3) . ?
N3 C2 1.509(3) . ?
N2 C2 1.509(3) . ?
C4 C5 1.519(3) . ?
C4 H4B 0.9900 . ?
C4 H4A 0.9900 . ?
C1 C2 1.532(3) . ?
C1 H1B 0.9900 . ?
C1 H1A 0.9900 . ?
C2 C3 1.535(3) . ?
C3 H3B 0.9900 . ?
C3 H3A 0.9900 . ?

loop_
_geom_torsion_atom_site_label_1
_geom_torsion_atom_site_label_2
_geom_torsion_atom_site_label_3
_geom_torsion_atom_site_label_4
_geom_torsion
_geom_torsion_site_symmetry_1
_geom_torsion_site_symmetry_2
_geom_torsion_site_symmetry_3
_geom_torsion_site_symmetry_4
_geom_torsion_publ_flag
C3 N1 C4 C5 113.0(2) . . . . ?
C1 N1 C4 C5 -137.3(2) . . . . ?
O5 N4 C5 N5 -21.6(3) . . . . ?
O6 N4 C5 N5 158.1(2) . . . . ?
O5 N4 C5 C4 -143.2(2) . . . . ?
O6 N4 C5 C4 36.5(3) . . . . ?
O5 N4 C5 N6 92.2(3) . . . . ?
O6 N4 C5 N6 -88.2(2) . . . . ?
O8 N5 C5 N4 -71.9(2) . . . . ?
O7 N5 C5 N4 107.2(2) . . . . ?
O8 N5 C5 C4 51.0(3) . . . . ?
O7 N5 C5 C4 -129.9(2) . . . . ?
O8 N5 C5 N6 174.50(19) . . . . ?
O7 N5 C5 N6 -6.4(3) . . . . ?
N1 C4 C5 N4 162.18(18) . . . . ?
N1 C4 C5 N5 43.2(2) . . . . ?
N1 C4 C5 N6 -76.7(2) . . . . ?
O9 N6 C5 N4 168.0(2) . . . . ?
O10 N6 C5 N4 -11.2(3) . . . . ?
O9 N6 C5 N5 -78.7(2) . . . . ?
O10 N6 C5 N5 102.1(2) . . . . ?
O9 N6 C5 C4 43.4(3) . . . . ?
O10 N6 C5 C4 -135.8(2) . . . . ?
C4 N1 C1 C2 -132.46(19) . . . . ?
C3 N1 C1 C2 -7.61(18) . . . . ?
O1 N2 C2 N3 1.1(3) . . . . ?
O2 N2 C2 N3 -179.3(2) . . . . ?
O1 N2 C2 C1 130.6(2) . . . . ?
O2 N2 C2 C1 -49.8(3) . . . . ?
O1 N2 C2 C3 -128.5(2) . . . . ?
O2 N2 C2 C3 51.1(3) . . . . ?
O4 N3 C2 N2 -91.8(2) . . . . ?
O3 N3 C2 N2 87.9(2) . . . . ?
O4 N3 C2 C1 139.6(2) . . . . ?
O3 N3 C2 C1 -40.7(3) . . . . ?
O4 N3 C2 C3 37.1(3) . . . . ?
O3 N3 C2 C3 -143.3(2) . . . . ?
N1 C1 C2 N2 124.46(19) . . . . ?
N1 C1 C2 N3 -111.6(2) . . . . ?
N1 C1 C2 C3 7.36(17) . . . . ?
C4 N1 C3 C2 130.7(2) . . . . ?
C1 N1 C3 C2 7.60(18) . . . . ?
N2 C2 C3 N1 -124.36(19) . . . . ?
N3 C2 C3 N1 111.6(2) . . . . ?
C1 C2 C3 N1 -7.38(18) . . . . ?
